data_4024388
loop_
_publ_author_name
'D. Christopher Braddock'
'David S. Millan'
'Yolanda P\'erez-Fuertes'
'Rebecca H. Pouwer'
'Richard N. Sheppard'
'Savade Solanki'
'Andrew J. P. White'

_publ_section_title
;
Bromonium Ion Induced Transannular Oxonium Ion Formation-Fragmentation in
Model Obtusallene Systems and Structural Reassignment of Obtusallenes
V-VII
;
_journal_name_full 'Journal of Organic Chemistry'
_journal_page_first 1835
_journal_page_last 1841
_journal_paper_doi 10.1021/jo8026577
_journal_volume 74
_journal_year 2009
_chemical_formula_moiety 'C13 H19 Br2 Cl O4'
_chemical_formula_sum 'C13 H19 Br2 Cl O4'
_chemical_formula_weight 434.55
_chemical_name_systematic
; 
 ? 
;
_space_group_IT_number 14
_symmetry_cell_setting monoclinic
_symmetry_space_group_name_Hall '-P 2ybc'
_symmetry_space_group_name_H-M 'P 1 21/c 1'
_atom_sites_solution_hydrogens geom
_atom_sites_solution_primary direct
_atom_sites_solution_secondary difmap
_audit_creation_method SHELXL-97
_cell_angle_alpha 90
_cell_angle_beta 99.8615(18)
_cell_angle_gamma 90
_cell_formula_units_Z 4
_cell_length_a 15.6150(3)
_cell_length_b 11.0079(2)
_cell_length_c 9.15002(19)
_cell_measurement_reflns_used 12825
_cell_measurement_temperature 173(2)
_cell_measurement_theta_max 32.3755
_cell_measurement_theta_min 3.7590
_cell_volume 1549.54(5)
_computing_cell_refinement 'CrysAlis RED, Oxford Diffraction Ltd'
_computing_data_collection 'CrysAlis CCD, Oxford Diffraction Ltd'
_computing_data_reduction 'CrysAlis RED, Oxford Diffraction Ltd'
_computing_molecular_graphics 'Bruker SHELXTL'
_computing_publication_material 'Bruker SHELXTL'
_computing_structure_refinement 'SHELXL-97 (Sheldrick, 1997)'
_computing_structure_solution 'SHELXS-97 (Sheldrick, 1990)'
_diffrn_ambient_temperature 173(2)
_diffrn_detector_area_resol_mean 15.9863
_diffrn_measured_fraction_theta_full 0.992
_diffrn_measured_fraction_theta_max 0.914
_diffrn_measurement_device_type 'OD Xcalibur 3'
_diffrn_measurement_method 'phi and omega scans'
_diffrn_radiation_monochromator graphite
_diffrn_radiation_source 'Enhance (Mo) X-ray Source'
_diffrn_radiation_type MoK\a
_diffrn_radiation_wavelength 0.71073
_diffrn_reflns_av_R_equivalents 0.0342
_diffrn_reflns_av_sigmaI/netI 0.0332
_diffrn_reflns_limit_h_max 22
_diffrn_reflns_limit_h_min -22
_diffrn_reflns_limit_k_max 15
_diffrn_reflns_limit_k_min -15
_diffrn_reflns_limit_l_max 9
_diffrn_reflns_limit_l_min -13
_diffrn_reflns_number 22257
_diffrn_reflns_theta_full 30.50
_diffrn_reflns_theta_max 32.46
_diffrn_reflns_theta_min 3.93
_diffrn_standards_number 0
_exptl_absorpt_coefficient_mu 5.413
_exptl_absorpt_correction_T_max 1.00000
_exptl_absorpt_correction_T_min 0.58773
_exptl_absorpt_correction_type multi-scan
_exptl_absorpt_process_details
; 
CrysAlis RED, Oxford Diffraction Ltd., 
Version 1.171.32.5 (release 08-05-2007 CrysAlis171 .NET) 
(compiled May  8 2007,13:10:02) 
Empirical absorption correction using spherical harmonics, 
implemented in SCALE3 ABSPACK scaling algorithm. 
;
_exptl_crystal_colour Colourless
_exptl_crystal_density_diffrn 1.863
_exptl_crystal_density_method 'not measured'
_exptl_crystal_description prisms
_exptl_crystal_F_000 864
_exptl_crystal_size_max 0.40
_exptl_crystal_size_mid 0.35
_exptl_crystal_size_min 0.27
_refine_diff_density_max 0.703
_refine_diff_density_min -0.610
_refine_diff_density_rms 0.086
_refine_ls_extinction_coef 0.0020(3)
_refine_ls_extinction_expression Fc^*^=kFc[1+0.001xFc^2^\l^3^/sin(2\q)]^-1/4^
_refine_ls_extinction_method SHELXL
_refine_ls_goodness_of_fit_ref 1.071
_refine_ls_hydrogen_treatment constr
_refine_ls_matrix_type full
_refine_ls_number_parameters 183
_refine_ls_number_reflns 5112
_refine_ls_number_restraints 0
_refine_ls_restrained_S_all 1.071
_refine_ls_R_factor_all 0.0433
_refine_ls_R_factor_gt 0.0263
_refine_ls_shift/su_max 0.001
_refine_ls_shift/su_mean 0.000
_refine_ls_structure_factor_coef Fsqd
_refine_ls_weighting_details 'calc w=1/[\s^2^(Fo^2^)+(0.0392P)^2^+0.0635P] where P=(Fo^2^+2Fc^2^)/3'
_refine_ls_weighting_scheme calc
_refine_ls_wR_factor_gt 0.0631
_refine_ls_wR_factor_ref 0.0714
_reflns_number_gt 3946
_reflns_number_total 5112
_reflns_threshold_expression >2sigma(I)
_cod_data_source_file jo8026577_si_002_6.cif
_cod_data_source_block Compound_23
_cod_depositor_comments
;
The following automatic conversions were performed:
'_symmetry_cell_setting' value 'Monoclinic' changed to 'monoclinic'
according to '/home/saulius/struct/CIF-dictionaries/cif_core.dic'
dictionary named 'cif_core.dic' version 2.4.1 from 2010-06-29.

Automatic conversion script
Id: cif_fix_enum 1527 2010-12-29 10:47:43Z saulius 
;
_cod_original_sg_symbol_H-M P2(1)/c
_cod_database_code 4024388

loop_
_symmetry_equiv_pos_as_xyz
'x, y, z'
'-x, y+1/2, -z+1/2'
'-x, -y, -z'
'x, -y-1/2, z-1/2'

loop_
_atom_site_label
_atom_site_type_symbol
_atom_site_fract_x
_atom_site_fract_y
_atom_site_fract_z
_atom_site_U_iso_or_equiv
_atom_site_adp_type
_atom_site_occupancy
_atom_site_symmetry_multiplicity
_atom_site_calc_flag
_atom_site_refinement_flags
_atom_site_disorder_assembly
_atom_site_disorder_group
O1 O 0.86936(8) 0.84349(12) 0.73437(14) 0.0209(3) Uani 1 1 d . . .
O2 O 0.78172(8) 0.64495(11) 0.55796(13) 0.0161(2) Uani 1 1 d . . .
C4 C 0.78908(12) 0.90788(17) 0.6980(2) 0.0218(4) Uani 1 1 d . . .
H4A H 0.7999 0.9849 0.6484 0.026 Uiso 1 1 calc R . .
H4B H 0.7682 0.9288 0.7911 0.026 Uiso 1 1 calc R . .
C5 C 0.71727(12) 0.83790(16) 0.5971(2) 0.0196(4) Uani 1 1 d . . .
H5A H 0.6599 0.8711 0.6090 0.024 Uiso 1 1 calc R . .
H5B H 0.7241 0.8492 0.4924 0.024 Uiso 1 1 calc R . .
C6 C 0.72026(11) 0.70318(15) 0.63351(18) 0.0156(3) Uani 1 1 d . . .
H6A H 0.7410 0.6941 0.7426 0.019 Uiso 1 1 calc R . .
C7 C 0.63596(11) 0.63425(16) 0.59391(19) 0.0170(3) Uani 1 1 d . . .
H7A H 0.5928 0.6740 0.6477 0.020 Uiso 1 1 calc R . .
Cl1 Cl 0.59459(3) 0.64845(4) 0.39711(5) 0.02355(10) Uani 1 1 d . . .
C8 C 0.64146(11) 0.50105(16) 0.6399(2) 0.0186(3) Uani 1 1 d . . .
H8A H 0.5817 0.4679 0.6188 0.022 Uiso 1 1 calc R . .
H8B H 0.6599 0.4989 0.7489 0.022 Uiso 1 1 calc R . .
C9 C 0.70014(11) 0.41222(16) 0.5733(2) 0.0173(3) Uani 1 1 d . . .
H9A H 0.6989 0.4338 0.4668 0.021 Uiso 1 1 calc R . .
C10 C 0.79512(11) 0.38919(16) 0.64717(19) 0.0176(3) Uani 1 1 d . . .
H10A H 0.8089 0.3055 0.6155 0.021 Uiso 1 1 calc R . .
Br1 Br 0.805344(13) 0.380248(19) 0.86574(2) 0.02659(7) Uani 1 1 d . . .
C11 C 0.86691(11) 0.46966(16) 0.6074(2) 0.0185(3) Uani 1 1 d . . .
H11A H 0.9236 0.4385 0.6588 0.022 Uiso 1 1 calc R . .
H11B H 0.8665 0.4636 0.4993 0.022 Uiso 1 1 calc R . .
C12 C 0.85916(10) 0.60150(16) 0.64738(19) 0.0156(3) Uani 1 1 d . . .
H12A H 0.8539 0.6084 0.7545 0.019 Uiso 1 1 calc R . .
C13 C 0.93446(11) 0.68194(17) 0.6157(2) 0.0196(3) Uani 1 1 d . . .
H13A H 0.9507 0.6578 0.5187 0.023 Uiso 1 1 calc R . .
Br2 Br 1.032965(12) 0.649031(19) 0.77719(3) 0.03102(7) Uani 1 1 d . . .
C14 C 0.91113(12) 0.81537(17) 0.6117(2) 0.0212(4) Uani 1 1 d . . .
H14A H 0.9644 0.8651 0.6165 0.025 Uiso 1 1 calc R . .
H14B H 0.8718 0.8345 0.5177 0.025 Uiso 1 1 calc R . .
O15 O 0.66180(8) 0.29172(11) 0.58084(15) 0.0219(3) Uani 1 1 d . . .
C16 C 0.59699(11) 0.26015(18) 0.4712(2) 0.0229(4) Uani 1 1 d . . .
O16 O 0.56895(9) 0.32587(14) 0.36943(16) 0.0306(3) Uani 1 1 d . . .
C17 C 0.56562(14) 0.13529(19) 0.4955(3) 0.0314(5) Uani 1 1 d . . .
H17A H 0.5212 0.1117 0.4112 0.047 Uiso 1 1 calc R . .
H17B H 0.5406 0.1337 0.5867 0.047 Uiso 1 1 calc R . .
H17C H 0.6144 0.0783 0.5047 0.047 Uiso 1 1 calc R . .

loop_
_atom_site_aniso_label
_atom_site_aniso_U_11
_atom_site_aniso_U_22
_atom_site_aniso_U_33
_atom_site_aniso_U_23
_atom_site_aniso_U_13
_atom_site_aniso_U_12
O1 0.0236(7) 0.0225(7) 0.0162(6) 0.0007(5) 0.0017(5) -0.0009(5)
O2 0.0127(5) 0.0222(6) 0.0127(6) -0.0022(4) 0.0004(4) 0.0024(4)
C4 0.0240(9) 0.0198(9) 0.0212(9) 0.0000(7) 0.0029(7) 0.0011(7)
C5 0.0205(8) 0.0194(9) 0.0187(8) 0.0031(7) 0.0024(7) 0.0031(6)
C6 0.0153(7) 0.0182(8) 0.0137(8) -0.0001(6) 0.0036(6) 0.0009(6)
C7 0.0147(8) 0.0213(9) 0.0147(8) 0.0004(6) 0.0016(6) 0.0011(6)
Cl1 0.0190(2) 0.0322(2) 0.0175(2) 0.00248(17) -0.00244(16) 0.00068(16)
C8 0.0147(8) 0.0219(9) 0.0200(9) -0.0002(7) 0.0052(6) 0.0003(6)
C9 0.0160(8) 0.0180(8) 0.0175(8) -0.0004(6) 0.0018(6) -0.0019(6)
C10 0.0188(8) 0.0176(8) 0.0158(8) -0.0005(6) 0.0010(6) 0.0012(6)
Br1 0.02741(11) 0.03285(12) 0.01782(10) 0.00572(7) -0.00090(7) -0.00065(8)
C11 0.0136(7) 0.0217(9) 0.0195(9) -0.0012(7) 0.0008(6) 0.0011(6)
C12 0.0125(7) 0.0197(8) 0.0143(8) 0.0000(6) 0.0018(6) -0.0004(6)
C13 0.0136(8) 0.0238(9) 0.0210(9) -0.0004(7) 0.0021(6) -0.0014(6)
Br2 0.01547(10) 0.02871(12) 0.04439(14) 0.00461(8) -0.00764(8) -0.00303(7)
C14 0.0186(8) 0.0244(9) 0.0209(9) 0.0019(7) 0.0041(7) -0.0035(7)
O15 0.0196(6) 0.0192(7) 0.0252(7) -0.0009(5) -0.0005(5) -0.0054(5)
C16 0.0162(8) 0.0268(10) 0.0261(10) -0.0079(7) 0.0045(7) -0.0018(7)
O16 0.0251(7) 0.0364(8) 0.0274(8) -0.0023(6) -0.0037(6) -0.0028(6)
C17 0.0260(10) 0.0261(11) 0.0417(13) -0.0110(9) 0.0052(9) -0.0058(8)

loop_
_atom_type_symbol
_atom_type_description
_atom_type_scat_dispersion_real
_atom_type_scat_dispersion_imag
_atom_type_scat_source
C C 0.0033 0.0016 'International Tables Vol C Tables 4.2.6.8 and 6.1.1.4'
H H 0.0000 0.0000 'International Tables Vol C Tables 4.2.6.8 and 6.1.1.4'
O O 0.0106 0.0060 'International Tables Vol C Tables 4.2.6.8 and 6.1.1.4'
Cl Cl 0.1484 0.1585 'International Tables Vol C Tables 4.2.6.8 and 6.1.1.4'
Br Br -0.2901 2.4595 'International Tables Vol C Tables 4.2.6.8 and 6.1.1.4'

loop_
_geom_angle_atom_site_label_1
_geom_angle_atom_site_label_2
_geom_angle_atom_site_label_3
_geom_angle
_geom_angle_site_symmetry_1
_geom_angle_site_symmetry_3
_geom_angle_publ_flag
C14 O1 C4 115.19(14) . . ?
C12 O2 C6 116.65(13) . . ?
O1 C4 C5 114.41(15) . . ?
C6 C5 C4 111.53(14) . . ?
O2 C6 C7 106.81(13) . . ?
O2 C6 C5 109.29(14) . . ?
C7 C6 C5 116.46(14) . . ?
C6 C7 C8 114.33(14) . . ?
C6 C7 Cl1 110.07(12) . . ?
C8 C7 Cl1 110.55(12) . . ?
C7 C8 C9 120.81(15) . . ?
O15 C9 C8 106.39(14) . . ?
O15 C9 C10 101.60(13) . . ?
C8 C9 C10 121.69(14) . . ?
C11 C10 C9 119.50(14) . . ?
C11 C10 Br1 109.58(11) . . ?
C9 C10 Br1 110.84(12) . . ?
C12 C11 C10 114.18(15) . . ?
O2 C12 C11 106.27(13) . . ?
O2 C12 C13 107.47(13) . . ?
C11 C12 C13 114.39(14) . . ?
C14 C13 C12 112.02(14) . . ?
C14 C13 Br2 110.49(12) . . ?
C12 C13 Br2 106.03(12) . . ?
O1 C14 C13 109.41(15) . . ?
C16 O15 C9 117.51(14) . . ?
O16 C16 O15 123.46(18) . . ?
O16 C16 C17 125.91(17) . . ?
O15 C16 C17 110.63(17) . . ?

loop_
_geom_bond_atom_site_label_1
_geom_bond_atom_site_label_2
_geom_bond_distance
_geom_bond_site_symmetry_2
_geom_bond_publ_flag
O1 C14 1.426(2) . ?
O1 C4 1.429(2) . ?
O2 C12 1.422(2) . ?
O2 C6 1.427(2) . ?
C4 C5 1.532(2) . ?
C5 C6 1.519(2) . ?
C6 C7 1.509(2) . ?
C7 C8 1.524(2) . ?
C7 Cl1 1.8128(18) . ?
C8 C9 1.536(2) . ?
C9 O15 1.462(2) . ?
C9 C10 1.542(2) . ?
C10 C11 1.521(2) . ?
C10 Br1 1.9812(18) . ?
C11 C12 1.507(2) . ?
C12 C13 1.539(2) . ?
C13 C14 1.512(3) . ?
C13 Br2 1.9751(17) . ?
O15 C16 1.343(2) . ?
C16 O16 1.201(2) . ?
C16 C17 1.489(3) . ?
